data_7121891
loop_
_publ_author_name
'Weinberger, Craig'
'Hines, Rachel'
'Zeller, Matthias'
'Rosokha, Sergiy V.'

_publ_section_title
;
 Continuum of covalent to intermolecular bonding in the halogen-bonded
 complexes of 1,4-diazabicyclo[2.2.2]octane with bromine-containing
 electrophiles.
;
_journal_issue 58
_journal_name_full 'Chemical communications (Cambridge, England)'
_journal_page_first 8060
_journal_page_last 8063
_journal_paper_doi 10.1039/c8cc04629h
_journal_volume 54
_journal_year 2018
_chemical_formula_moiety 'C6 H12 N2, C Br3 F'
_chemical_formula_sum 'C7 H12 Br3 F N2'
_chemical_formula_weight 382.92
_space_group_crystal_system triclinic
_space_group_IT_number 2
_space_group_name_Hall '-P 1'
_space_group_name_H-M_alt 'P -1'
_symmetry_space_group_name_Hall '-P 1'
_symmetry_space_group_name_H-M 'P -1'
_atom_sites_solution_hydrogens geom
_atom_sites_solution_primary direct
_atom_sites_solution_secondary difmap
_audit_creation_method SHELXL-2016/6
_audit_update_record
;
2018-05-17 deposited with the CCDC.
2018-06-27 downloaded from the CCDC.
;
_cell_angle_alpha 72.579(2)
_cell_angle_beta 85.379(2)
_cell_angle_gamma 85.795(2)
_cell_formula_units_Z 6
_cell_length_a 6.5248(4)
_cell_length_b 14.6823(8)
_cell_length_c 19.4306(13)
_cell_measurement_reflns_used 9580
_cell_measurement_temperature 100(2)
_cell_measurement_theta_max 36.3922
_cell_measurement_theta_min 3.0876
_cell_volume 1767.91(19)
_computing_cell_refinement 'SAINT V8.37A (Bruker, 2016)'
_computing_data_collection 'Apex3 v2016.9-0 (Bruker, 2016)'
_computing_data_reduction 'SAINT V8.37A (Bruker, 2016)'
_computing_structure_refinement
;  
SHELXL-2016/6 (Sheldrick, 2015, 2016), 
SHELXLE Rev714 (H\"ubschle et al., 2011)
;
_computing_structure_solution 'SHELXS-97 (Sheldrick, 2008)'
_diffrn_ambient_temperature 100(2)
_diffrn_measured_fraction_theta_full 0.985
_diffrn_measured_fraction_theta_max 0.915
_diffrn_measurement_device_type 'Bruker AXS D8 Quest CMOS diffractometer'
_diffrn_measurement_method 'omega and phi scans'
_diffrn_radiation_monochromator 'Triumph curved graphite crystal'
_diffrn_radiation_type MoK\a
_diffrn_radiation_wavelength 0.71073
_diffrn_reflns_av_R_equivalents 0.0435
_diffrn_reflns_av_unetI/netI 0.0802
_diffrn_reflns_Laue_measured_fraction_full 0.985
_diffrn_reflns_Laue_measured_fraction_max 0.915
_diffrn_reflns_limit_h_max 10
_diffrn_reflns_limit_h_min -10
_diffrn_reflns_limit_k_max 24
_diffrn_reflns_limit_k_min -24
_diffrn_reflns_limit_l_max 31
_diffrn_reflns_limit_l_min -29
_diffrn_reflns_number 42132
_diffrn_reflns_point_group_measured_fraction_full 0.985
_diffrn_reflns_point_group_measured_fraction_max 0.915
_diffrn_reflns_theta_full 25.242
_diffrn_reflns_theta_max 36.470
_diffrn_reflns_theta_min 2.793
_diffrn_source 'sealed tube X-ray source'
_exptl_absorpt_coefficient_mu 10.242
_exptl_absorpt_correction_T_max 0.7471
_exptl_absorpt_correction_T_min 0.5534
_exptl_absorpt_correction_type multi-scan
_exptl_absorpt_process_details
;
 SADABS 2016/2: Krause, L., Herbst-Irmer, R., Sheldrick G.M. & Stalke D.,
 J. Appl. Cryst. 48 (2015) 3-10
;
_exptl_crystal_colour colourless
_exptl_crystal_density_diffrn 2.158
_exptl_crystal_description block
_exptl_crystal_F_000 1092
_exptl_crystal_size_max 0.550
_exptl_crystal_size_mid 0.490
_exptl_crystal_size_min 0.210
_refine_diff_density_max 2.111
_refine_diff_density_min -1.944
_refine_diff_density_rms 0.183
_refine_ls_extinction_coef 0.00219(12)
_refine_ls_extinction_expression Fc^*^=kFc[1+0.001xFc^2^\l^3^/sin(2\q)]^-1/4^
_refine_ls_extinction_method 'SHELXL-2016/6 (Sheldrick 2016)'
_refine_ls_goodness_of_fit_ref 1.048
_refine_ls_hydrogen_treatment constr
_refine_ls_matrix_type full
_refine_ls_number_parameters 413
_refine_ls_number_reflns 15837
_refine_ls_number_restraints 63
_refine_ls_restrained_S_all 1.046
_refine_ls_R_factor_all 0.0880
_refine_ls_R_factor_gt 0.0469
_refine_ls_shift/su_max 0.001
_refine_ls_shift/su_mean 0.000
_refine_ls_structure_factor_coef Fsqd
_refine_ls_weighting_details 'w=1/[\s^2^(Fo^2^)+(0.0202P)^2^+1.0467P] where P=(Fo^2^+2Fc^2^)/3'
_refine_ls_weighting_scheme calc
_refine_ls_wR_factor_gt 0.0656
_refine_ls_wR_factor_ref 0.0712
_reflns_Friedel_coverage 0.000
_reflns_number_gt 10449
_reflns_number_total 15837
_reflns_threshold_expression 'I > 2\s(I)'
_cod_data_source_file c8cc04629h2.cif
_cod_data_source_block RS_10B_0m
_cod_depositor_comments 'Adding full bibliography for 7121885--7121891.cif.'
_cod_database_code 7121891
_shelx_shelxl_version_number 2016/6
_shelx_space_group_comment
;
The symmetry employed for this shelxl refinement is uniquely defined
by the following loop, which should always be used as a source of
symmetry information in preference to the above space-group names.
They are only intended as comments.
;
_shelx_estimated_absorpt_t_min 0.071
_shelx_estimated_absorpt_t_max 0.222

loop_
_space_group_symop_operation_xyz
'x, y, z'
'-x, -y, -z'

loop_
_atom_site_label
_atom_site_type_symbol
_atom_site_fract_x
_atom_site_fract_y
_atom_site_fract_z
_atom_site_U_iso_or_equiv
_atom_site_adp_type
_atom_site_occupancy
_atom_site_site_symmetry_order
_atom_site_calc_flag
_atom_site_refinement_flags_posn
_atom_site_refinement_flags_adp
_atom_site_refinement_flags_occupancy
_atom_site_disorder_assembly
_atom_site_disorder_group
N1 N 0.2559(4) 0.60172(16) 0.36435(13) 0.0176(5) Uani 1 1 d . . . . .
C1 C 0.4110(5) 0.5776(2) 0.41862(17) 0.0222(6) Uani 1 1 d . . . . .
H1A H 0.485503 0.516397 0.418449 0.027 Uiso 1 1 calc R U . . .
H1B H 0.341932 0.569264 0.467211 0.027 Uiso 1 1 calc R U . . .
C2 C 0.5661(5) 0.6572(2) 0.40249(19) 0.0282(7) Uani 1 1 d . . . . .
H2A H 0.571326 0.679830 0.445453 0.034 Uiso 1 1 calc R U . . .
H2B H 0.705448 0.631588 0.391498 0.034 Uiso 1 1 calc R U . . .
C3 C 0.1426(5) 0.6901(2) 0.36751(18) 0.0247(7) Uani 1 1 d . . . . .
H3A H 0.063669 0.678982 0.414721 0.030 Uiso 1 1 calc R U . . .
H3B H 0.043587 0.709529 0.329074 0.030 Uiso 1 1 calc R U . . .
C4 C 0.2913(5) 0.7712(2) 0.35763(19) 0.0247(7) Uani 1 1 d . . . . .
H4A H 0.247609 0.827873 0.318131 0.030 Uiso 1 1 calc R U . . .
H4B H 0.287630 0.789973 0.402614 0.030 Uiso 1 1 calc R U . . .
C5 C 0.3637(6) 0.6172(2) 0.29333(17) 0.0298(8) Uani 1 1 d . . . . .
H5A H 0.262435 0.629271 0.255904 0.036 Uiso 1 1 calc R U . . .
H5B H 0.450234 0.559380 0.292121 0.036 Uiso 1 1 calc R U . . .
C6 C 0.5005(6) 0.7038(3) 0.27718(19) 0.0387(9) Uani 1 1 d . . . . .
H6A H 0.642767 0.684901 0.263057 0.046 Uiso 1 1 calc R U . . .
H6B H 0.447637 0.755930 0.236207 0.046 Uiso 1 1 calc R U . . .
N2 N 0.5025(4) 0.73793(17) 0.34014(13) 0.0205(5) Uani 1 1 d . . . . .
N3 N 0.3335(4) 0.32356(15) 0.09053(12) 0.0153(5) Uani 1 1 d D . . . .
C7 C 0.2768(5) 0.2528(2) 0.15993(15) 0.0208(6) Uani 1 1 d D . . . .
H7A H 0.302905 0.187476 0.155458 0.025 Uiso 1 1 calc R U . . .
H7B H 0.128208 0.261633 0.172651 0.025 Uiso 1 1 calc R U . . .
C8 C 0.4038(5) 0.2647(2) 0.22003(16) 0.0213(6) Uani 1 1 d D . . . .
H8A H 0.309779 0.277889 0.258900 0.026 Uiso 1 1 calc R U . . .
H8B H 0.485561 0.204609 0.241141 0.026 Uiso 1 1 calc R U . . .
C9 C 0.5555(5) 0.3100(2) 0.07328(17) 0.0240(6) Uani 1 1 d D . . . .
H9A H 0.595786 0.356935 0.026602 0.029 Uiso 1 1 calc R U . . .
H9B H 0.585963 0.245080 0.068494 0.029 Uiso 1 1 calc R U . . .
C10 C 0.6801(4) 0.3233(2) 0.13322(17) 0.0232(7) Uani 1 1 d D . . . .
H10A H 0.766671 0.264501 0.153553 0.028 Uiso 1 1 calc R U . . .
H10B H 0.772211 0.376727 0.112559 0.028 Uiso 1 1 calc R U . . .
C11 C 0.2928(5) 0.42016(19) 0.09834(16) 0.0206(6) Uani 1 1 d D . . . .
H11A H 0.144000 0.430657 0.109829 0.025 Uiso 1 1 calc R U . . .
H11B H 0.332041 0.468543 0.052286 0.025 Uiso 1 1 calc R U . . .
C12 C 0.4181(5) 0.4315(2) 0.15958(18) 0.0245(7) Uani 1 1 d D . . . .
H12A H 0.509310 0.485554 0.139960 0.029 Uiso 1 1 calc R U . . .
H12B H 0.322846 0.445949 0.197708 0.029 Uiso 1 1 calc R U . . .
N4 N 0.5423(4) 0.34348(16) 0.19072(13) 0.0187(5) Uani 1 1 d D . . . .
N5 N 0.350(2) 0.9823(9) 0.0529(8) 0.0155(8) Uani 0.5 1 d D . P A -1
C13 C 0.4294(10) 1.0777(4) 0.0424(3) 0.0245(14) Uani 0.5 1 d D . P A -1
H13A H 0.490907 1.078797 0.087064 0.029 Uiso 0.5 1 calc R U P A -1
H13B H 0.314318 1.126732 0.032762 0.029 Uiso 0.5 1 calc R U P A -1
C14 C 0.5931(11) 1.1013(4) -0.0214(3) 0.0285(15) Uani 0.5 1 d D . P A -1
H14A H 0.544639 1.158229 -0.059707 0.034 Uiso 0.5 1 calc R U P A -1
H14B H 0.722610 1.116229 -0.004733 0.034 Uiso 0.5 1 calc R U P A -1
C15 C 0.5239(8) 0.9109(4) 0.0692(3) 0.0186(12) Uani 0.5 1 d D . P A -1
H15A H 0.475655 0.846566 0.074865 0.022 Uiso 0.5 1 calc R U P A -1
H15B H 0.580076 0.910284 0.115161 0.022 Uiso 0.5 1 calc R U P A -1
C16 C 0.6952(9) 0.9352(4) 0.0073(3) 0.0261(14) Uani 0.5 1 d D . P A -1
H16A H 0.823332 0.947138 0.026541 0.031 Uiso 0.5 1 calc R U P A -1
H16B H 0.723753 0.880287 -0.012247 0.031 Uiso 0.5 1 calc R U P A -1
C17 C 0.2677(9) 0.9813(4) -0.0154(3) 0.0219(12) Uani 0.5 1 d D . P A -1
H17A H 0.153173 1.030246 -0.027819 0.026 Uiso 0.5 1 calc R U P A -1
H17B H 0.212992 0.918038 -0.009395 0.026 Uiso 0.5 1 calc R U P A -1
C18 C 0.4375(9) 1.0017(5) -0.0767(3) 0.0253(13) Uani 0.5 1 d D . P A -1
H18A H 0.459419 0.946319 -0.095995 0.030 Uiso 0.5 1 calc R U P A -1
H18B H 0.393782 1.058074 -0.116423 0.030 Uiso 0.5 1 calc R U P A -1
N5B N 0.632(2) 1.0201(9) -0.0507(8) 0.0155(8) Uani 0.5 1 d D . P A -1
N6 N 0.360(2) 1.0612(10) 0.4648(7) 0.0120(6) Uani 0.5 1 d D . P B -1
C19 C 0.3952(10) 0.9829(4) 0.4321(3) 0.0264(14) Uani 0.5 1 d D . P B -1
H19A H 0.444697 1.008836 0.380856 0.032 Uiso 0.5 1 calc R U P B -1
H19B H 0.264138 0.952240 0.433603 0.032 Uiso 0.5 1 calc R U P B -1
C20 C 0.5573(10) 0.9070(4) 0.4731(3) 0.0240(13) Uani 0.5 1 d D . P B -1
H20A H 0.493891 0.844644 0.493746 0.029 Uiso 0.5 1 calc R U P B -1
H20B H 0.673761 0.899110 0.439095 0.029 Uiso 0.5 1 calc R U P B -1
C21 C 0.5548(9) 1.1062(4) 0.4624(4) 0.0259(14) Uani 0.5 1 d D . P B -1
H21A H 0.533038 1.157211 0.486311 0.031 Uiso 0.5 1 calc R U P B -1
H21B H 0.602823 1.135924 0.411407 0.031 Uiso 0.5 1 calc R U P B -1
C22 C 0.7213(8) 1.0314(4) 0.5007(3) 0.0192(12) Uani 0.5 1 d D . P B -1
H22A H 0.837427 1.026809 0.465636 0.023 Uiso 0.5 1 calc R U P B -1
H22B H 0.775048 1.051806 0.539705 0.023 Uiso 0.5 1 calc R U P B -1
C23 C 0.2897(9) 1.0191(4) 0.5408(3) 0.0198(12) Uani 0.5 1 d D . P B -1
H23A H 0.161298 0.985949 0.543451 0.024 Uiso 0.5 1 calc R U P B -1
H23B H 0.259758 1.070429 0.564126 0.024 Uiso 0.5 1 calc R U P B -1
C24 C 0.4574(8) 0.9470(4) 0.5815(3) 0.0193(12) Uani 0.5 1 d D . P B -1
H24A H 0.504514 0.969316 0.620608 0.023 Uiso 0.5 1 calc R U P B -1
H24B H 0.398589 0.883824 0.603739 0.023 Uiso 0.5 1 calc R U P B -1
N6B N 0.633(2) 0.9380(10) 0.5313(7) 0.0120(6) Uani 0.5 1 d D . P B -1
C25 C 0.8707(5) 1.0106(2) 0.23416(16) 0.0250(7) Uani 1 1 d . . . . .
C26 C 0.8930(4) 0.32687(18) 0.39668(14) 0.0144(5) Uani 1 1 d . . . . .
C27 C 1.0051(4) 0.65595(18) 0.11220(15) 0.0148(5) Uani 1 1 d . . . . .
Br1 Br 0.99248(7) 1.06458(2) 0.29988(2) 0.04314(11) Uani 1 1 d . . . . .
Br2 Br 0.73102(5) 0.89535(2) 0.28489(2) 0.02004(7) Uani 1 1 d . . . . .
Br3 Br 1.07436(5) 0.98997(2) 0.16172(2) 0.01960(7) Uani 1 1 d . . . . .
Br4 Br 1.03545(4) 0.44239(2) 0.38674(2) 0.01667(6) Uani 1 1 d . . . . .
Br5 Br 0.75340(4) 0.33689(2) 0.31001(2) 0.01651(6) Uani 1 1 d . . . . .
Br6 Br 1.08276(4) 0.21508(2) 0.42040(2) 0.01424(6) Uani 1 1 d . . . . .
Br7 Br 0.89572(4) 0.55318(2) 0.19073(2) 0.01724(6) Uani 1 1 d . . . . .
Br8 Br 0.98973(5) 0.77306(2) 0.13848(2) 0.02098(7) Uani 1 1 d . . . . .
Br9 Br 0.86694(4) 0.67005(2) 0.02453(2) 0.01625(6) Uani 1 1 d . . . . .
F1 F 0.7257(3) 1.07720(12) 0.19991(10) 0.0367(5) Uani 1 1 d . . . . .
F2 F 0.7460(3) 0.31661(12) 0.45212(9) 0.0222(4) Uani 1 1 d . . . . .
F3 F 1.2085(2) 0.63339(11) 0.10065(9) 0.0196(4) Uani 1 1 d . . . . .

loop_
_atom_site_aniso_label
_atom_site_aniso_U_11
_atom_site_aniso_U_22
_atom_site_aniso_U_33
_atom_site_aniso_U_23
_atom_site_aniso_U_13
_atom_site_aniso_U_12
N1 0.0221(13) 0.0156(11) 0.0154(12) -0.0037(9) -0.0050(10) -0.0023(9)
C1 0.0263(16) 0.0170(14) 0.0229(16) -0.0041(12) -0.0085(13) 0.0023(12)
C2 0.0217(16) 0.0231(16) 0.041(2) -0.0084(14) -0.0098(15) -0.0019(13)
C3 0.0172(15) 0.0223(15) 0.0317(18) -0.0032(13) -0.0032(13) 0.0001(12)
C4 0.0222(16) 0.0145(13) 0.0351(18) -0.0047(12) 0.0012(14) -0.0003(12)
C5 0.045(2) 0.0297(17) 0.0199(16) -0.0129(13) 0.0002(15) -0.0125(15)
C6 0.053(2) 0.045(2) 0.0273(19) -0.0243(17) 0.0220(17) -0.0270(18)
N2 0.0208(13) 0.0210(12) 0.0216(13) -0.0103(10) 0.0076(11) -0.0068(10)
N3 0.0176(12) 0.0142(11) 0.0144(11) -0.0043(9) -0.0030(9) -0.0006(9)
C7 0.0209(15) 0.0195(14) 0.0198(15) -0.0009(11) -0.0024(12) -0.0074(12)
C8 0.0195(15) 0.0253(15) 0.0160(14) -0.0009(12) -0.0019(12) -0.0015(12)
C9 0.0212(15) 0.0269(16) 0.0245(16) -0.0100(13) 0.0047(13) -0.0008(12)
C10 0.0117(14) 0.0235(15) 0.0329(18) -0.0064(13) 0.0009(13) -0.0013(11)
C11 0.0239(15) 0.0149(13) 0.0251(16) -0.0074(12) -0.0133(13) 0.0057(11)
C12 0.0267(16) 0.0190(14) 0.0324(18) -0.0130(13) -0.0174(14) 0.0085(12)
N4 0.0175(12) 0.0173(12) 0.0218(13) -0.0049(10) -0.0084(10) 0.0007(9)
N5 0.020(2) 0.0117(11) 0.0137(13) -0.0031(9) 0.0014(14) 0.0000(12)
C13 0.034(4) 0.017(3) 0.026(3) -0.012(2) 0.008(3) -0.009(3)
C14 0.040(4) 0.021(3) 0.027(3) -0.011(3) 0.012(3) -0.009(3)
C15 0.021(3) 0.021(3) 0.010(3) 0.000(2) 0.003(2) 0.004(2)
C16 0.023(3) 0.028(3) 0.022(3) -0.002(3) 0.005(3) 0.005(3)
C17 0.026(3) 0.024(3) 0.015(3) -0.003(2) -0.003(2) -0.004(2)
C18 0.030(3) 0.031(3) 0.014(3) -0.005(2) -0.005(3) 0.001(3)
N5B 0.020(2) 0.0117(11) 0.0137(13) -0.0031(9) 0.0014(14) 0.0000(12)
N6 0.0136(13) 0.0125(10) 0.0095(15) -0.0022(10) -0.0025(11) -0.0002(9)
C19 0.033(4) 0.029(3) 0.023(3) -0.015(3) -0.018(3) 0.014(3)
C20 0.032(4) 0.019(3) 0.024(3) -0.010(2) -0.012(3) 0.006(3)
C21 0.024(3) 0.015(3) 0.031(4) 0.006(2) -0.005(3) -0.004(2)
C22 0.014(3) 0.011(2) 0.027(3) 0.004(2) -0.004(2) -0.003(2)
C23 0.019(3) 0.028(3) 0.007(2) 0.000(2) 0.002(2) 0.008(2)
C24 0.016(3) 0.023(3) 0.014(3) 0.000(2) 0.003(2) 0.003(2)
N6B 0.0136(13) 0.0125(10) 0.0095(15) -0.0022(10) -0.0025(11) -0.0002(9)
C25 0.045(2) 0.0133(13) 0.0184(15) -0.0085(11) 0.0061(14) -0.0053(13)
C26 0.0183(14) 0.0119(12) 0.0120(12) -0.0012(10) -0.0028(11) -0.0024(10)
C27 0.0170(13) 0.0121(12) 0.0158(13) -0.0043(10) -0.0023(11) -0.0011(10)
Br1 0.0842(3) 0.03203(18) 0.02091(17) -0.01764(15) 0.01295(19) -0.02862(19)
Br2 0.03036(16) 0.01402(13) 0.01550(14) -0.00582(10) 0.00702(12) -0.00262(11)
Br3 0.03480(17) 0.01163(12) 0.01289(13) -0.00502(10) 0.00529(12) -0.00593(11)
Br4 0.02268(15) 0.01199(12) 0.01598(13) -0.00371(10) -0.00592(11) -0.00179(10)
Br5 0.01832(14) 0.01461(12) 0.01609(13) -0.00196(10) -0.00781(11) -0.00110(10)
Br6 0.01854(14) 0.01134(12) 0.01245(12) -0.00205(9) -0.00447(10) -0.00059(10)
Br7 0.02114(14) 0.01490(12) 0.01440(13) -0.00219(10) 0.00048(11) -0.00355(10)
Br8 0.03145(17) 0.01388(13) 0.02027(15) -0.00896(11) 0.00000(12) -0.00342(11)
Br9 0.02308(15) 0.01302(12) 0.01308(13) -0.00412(10) -0.00328(11) -0.00020(10)
F1 0.0584(14) 0.0147(9) 0.0301(11) -0.0020(8) 0.0070(10) 0.0126(9)
F2 0.0245(9) 0.0237(9) 0.0182(9) -0.0074(7) 0.0061(7) -0.0039(7)
F3 0.0148(8) 0.0219(8) 0.0220(9) -0.0073(7) 0.0017(7) 0.0005(7)

loop_
_atom_type_symbol
_atom_type_description
_atom_type_scat_dispersion_real
_atom_type_scat_dispersion_imag
_atom_type_scat_source
C C 0.0033 0.0016 'International Tables Vol C Tables 4.2.6.8 and 6.1.1.4'
H H 0.0000 0.0000 'International Tables Vol C Tables 4.2.6.8 and 6.1.1.4'
N N 0.0061 0.0033 'International Tables Vol C Tables 4.2.6.8 and 6.1.1.4'
Br Br -0.2901 2.4595 'International Tables Vol C Tables 4.2.6.8 and 6.1.1.4'
F F 0.0171 0.0103 'International Tables Vol C Tables 4.2.6.8 and 6.1.1.4'

loop_
_geom_angle_atom_site_label_1
_geom_angle_atom_site_label_2
_geom_angle_atom_site_label_3
_geom_angle
C5 N1 C3 109.2(2)
C5 N1 C1 107.9(2)
C3 N1 C1 108.6(2)
N1 C1 C2 110.7(2)
N1 C1 H1A 109.5
C2 C1 H1A 109.5
N1 C1 H1B 109.5
C2 C1 H1B 109.5
H1A C1 H1B 108.1
N2 C2 C1 109.7(2)
N2 C2 H2A 109.7
C1 C2 H2A 109.7
N2 C2 H2B 109.7
C1 C2 H2B 109.7
H2A C2 H2B 108.2
N1 C3 C4 110.9(2)
N1 C3 H3A 109.5
C4 C3 H3A 109.5
N1 C3 H3B 109.5
C4 C3 H3B 109.5
H3A C3 H3B 108.0
N2 C4 C3 109.5(2)
N2 C4 H4A 109.8
C3 C4 H4A 109.8
N2 C4 H4B 109.8
C3 C4 H4B 109.8
H4A C4 H4B 108.2
N1 C5 C6 109.9(2)
N1 C5 H5A 109.7
C6 C5 H5A 109.7
N1 C5 H5B 109.7
C6 C5 H5B 109.7
H5A C5 H5B 108.2
N2 C6 C5 111.0(3)
N2 C6 H6A 109.4
C5 C6 H6A 109.4
N2 C6 H6B 109.4
C5 C6 H6B 109.4
H6A C6 H6B 108.0
C6 N2 C4 108.7(3)
C6 N2 C2 108.9(3)
C4 N2 C2 107.9(2)
C9 N3 C7 108.7(2)
C9 N3 C11 108.5(2)
C7 N3 C11 108.7(2)
N3 C7 C8 110.1(2)
N3 C7 H7A 109.6
C8 C7 H7A 109.6
N3 C7 H7B 109.6
C8 C7 H7B 109.6
H7A C7 H7B 108.1
N4 C8 C7 110.4(2)
N4 C8 H8A 109.6
C7 C8 H8A 109.6
N4 C8 H8B 109.6
C7 C8 H8B 109.6
H8A C8 H8B 108.1
N3 C9 C10 110.2(2)
N3 C9 H9A 109.6
C10 C9 H9A 109.6
N3 C9 H9B 109.6
C10 C9 H9B 109.6
H9A C9 H9B 108.1
N4 C10 C9 110.5(2)
N4 C10 H10A 109.5
C9 C10 H10A 109.5
N4 C10 H10B 109.5
C9 C10 H10B 109.5
H10A C10 H10B 108.1
N3 C11 C12 109.9(2)
N3 C11 H11A 109.7
C12 C11 H11A 109.7
N3 C11 H11B 109.7
C12 C11 H11B 109.7
H11A C11 H11B 108.2
N4 C12 C11 110.2(2)
N4 C12 H12A 109.6
C11 C12 H12A 109.6
N4 C12 H12B 109.6
C11 C12 H12B 109.6
H12A C12 H12B 108.1
C10 N4 C12 108.6(2)
C10 N4 C8 109.1(2)
C12 N4 C8 108.6(2)
C17 N5 C15 108.6(9)
C17 N5 C13 108.3(9)
C15 N5 C13 108.0(9)
N5 C13 C14 110.7(7)
N5 C13 H13A 109.5
C14 C13 H13A 109.5
N5 C13 H13B 109.5
C14 C13 H13B 109.5
H13A C13 H13B 108.1
N5B C14 C13 110.3(7)
N5B C14 H14A 109.6
C13 C14 H14A 109.6
N5B C14 H14B 109.6
C13 C14 H14B 109.6
H14A C14 H14B 108.1
N5 C15 C16 110.2(7)
N5 C15 H15A 109.6
C16 C15 H15A 109.6
N5 C15 H15B 109.6
C16 C15 H15B 109.6
H15A C15 H15B 108.1
N5B C16 C15 110.5(7)
N5B C16 H16A 109.5
C15 C16 H16A 109.5
N5B C16 H16B 109.5
C15 C16 H16B 109.5
H16A C16 H16B 108.1
N5 C17 C18 110.4(7)
N5 C17 H17A 109.6
C18 C17 H17A 109.6
N5 C17 H17B 109.6
C18 C17 H17B 109.6
H17A C17 H17B 108.1
N5B C18 C17 110.9(7)
N5B C18 H18A 109.5
C17 C18 H18A 109.5
N5B C18 H18B 109.5
C17 C18 H18B 109.5
H18A C18 H18B 108.1
C14 N5B C16 109.1(10)
C14 N5B C18 108.0(9)
C16 N5B C18 108.5(9)
C19 N6 C21 109.1(10)
C19 N6 C23 107.4(9)
C21 N6 C23 108.5(9)
N6 C19 C20 110.8(7)
N6 C19 H19A 109.5
C20 C19 H19A 109.5
N6 C19 H19B 109.5
C20 C19 H19B 109.5
H19A C19 H19B 108.1
N6B C20 C19 109.6(7)
N6B C20 H20A 109.7
C19 C20 H20A 109.7
N6B C20 H20B 109.7
C19 C20 H20B 109.7
H20A C20 H20B 108.2
N6 C21 C22 110.8(7)
N6 C21 H21A 109.5
C22 C21 H21A 109.5
N6 C21 H21B 109.5
C22 C21 H21B 109.5
H21A C21 H21B 108.1
N6B C22 C21 109.9(7)
N6B C22 H22A 109.7
C21 C22 H22A 109.7
N6B C22 H22B 109.7
C21 C22 H22B 109.7
H22A C22 H22B 108.2
N6 C23 C24 110.4(7)
N6 C23 H23A 109.6
C24 C23 H23A 109.6
N6 C23 H23B 109.6
C24 C23 H23B 109.6
H23A C23 H23B 108.1
N6B C24 C23 110.1(7)
N6B C24 H24A 109.6
C23 C24 H24A 109.6
N6B C24 H24B 109.6
C23 C24 H24B 109.6
H24A C24 H24B 108.1
C22 N6B C24 108.8(9)
C22 N6B C20 109.5(9)
C24 N6B C20 108.3(9)
F1 C25 Br3 108.0(2)
F1 C25 Br2 107.5(2)
Br3 C25 Br2 111.94(14)
F1 C25 Br1 106.42(18)
Br3 C25 Br1 110.73(17)
Br2 C25 Br1 111.95(15)
F2 C26 Br5 107.31(17)
F2 C26 Br6 108.03(16)
Br5 C26 Br6 111.40(13)
F2 C26 Br4 108.30(17)
Br5 C26 Br4 110.96(12)
Br6 C26 Br4 110.69(13)
F3 C27 Br7 107.59(17)
F3 C27 Br8 106.77(17)
Br7 C27 Br8 110.62(14)
F3 C27 Br9 108.80(18)
Br7 C27 Br9 110.78(13)
Br8 C27 Br9 112.08(13)

loop_
_geom_bond_atom_site_label_1
_geom_bond_atom_site_label_2
_geom_bond_distance
N1 C5 1.459(4)
N1 C3 1.461(4)
N1 C1 1.469(4)
C1 C2 1.547(4)
C1 H1A 0.9900
C1 H1B 0.9900
C2 N2 1.481(4)
C2 H2A 0.9900
C2 H2B 0.9900
C3 C4 1.549(4)
C3 H3A 0.9900
C3 H3B 0.9900
C4 N2 1.476(4)
C4 H4A 0.9900
C4 H4B 0.9900
C5 C6 1.546(4)
C5 H5A 0.9900
C5 H5B 0.9900
C6 N2 1.456(4)
C6 H6A 0.9900
C6 H6B 0.9900
N3 C9 1.473(4)
N3 C7 1.474(4)
N3 C11 1.474(3)
C7 C8 1.542(4)
C7 H7A 0.9900
C7 H7B 0.9900
C8 N4 1.468(4)
C8 H8A 0.9900
C8 H8B 0.9900
C9 C10 1.538(4)
C9 H9A 0.9900
C9 H9B 0.9900
C10 N4 1.464(4)
C10 H10A 0.9900
C10 H10B 0.9900
C11 C12 1.552(4)
C11 H11A 0.9900
C11 H11B 0.9900
C12 N4 1.467(4)
C12 H12A 0.9900
C12 H12B 0.9900
N5 C17 1.474(13)
N5 C15 1.474(13)
N5 C13 1.481(13)
C13 C14 1.543(8)
C13 H13A 0.9900
C13 H13B 0.9900
C14 N5B 1.466(13)
C14 H14A 0.9900
C14 H14B 0.9900
C15 C16 1.551(7)
C15 H15A 0.9900
C15 H15B 0.9900
C16 N5B 1.467(13)
C16 H16A 0.9900
C16 H16B 0.9900
C17 C18 1.536(8)
C17 H17A 0.9900
C17 H17B 0.9900
C18 N5B 1.473(13)
C18 H18A 0.9900
C18 H18B 0.9900
N6 C19 1.467(13)
N6 C21 1.469(13)
N6 C23 1.469(13)
C19 C20 1.557(7)
C19 H19A 0.9900
C19 H19B 0.9900
C20 N6B 1.469(13)
C20 H20A 0.9900
C20 H20B 0.9900
C21 C22 1.552(7)
C21 H21A 0.9900
C21 H21B 0.9900
C22 N6B 1.463(13)
C22 H22A 0.9900
C22 H22B 0.9900
C23 C24 1.553(7)
C23 H23A 0.9900
C23 H23B 0.9900
C24 N6B 1.468(13)
C24 H24A 0.9900
C24 H24B 0.9900
C25 F1 1.367(4)
C25 Br3 1.932(3)
C25 Br2 1.936(3)
C25 Br1 1.937(3)
C26 F2 1.364(3)
C26 Br5 1.941(3)
C26 Br6 1.944(3)
C26 Br4 1.945(3)
C27 F3 1.361(3)
C27 Br7 1.928(3)
C27 Br8 1.929(3)
C27 Br9 1.941(3)

loop_
_geom_torsion_atom_site_label_1
_geom_torsion_atom_site_label_2
_geom_torsion_atom_site_label_3
_geom_torsion_atom_site_label_4
_geom_torsion
C5 N1 C1 C2 56.9(3)
C3 N1 C1 C2 -61.4(3)
N1 C1 C2 N2 4.4(4)
C5 N1 C3 C4 -62.0(3)
C1 N1 C3 C4 55.5(3)
N1 C3 C4 N2 6.0(4)
C3 N1 C5 C6 54.6(4)
C1 N1 C5 C6 -63.2(3)
N1 C5 C6 N2 6.8(4)
C5 C6 N2 C4 -62.6(4)
C5 C6 N2 C2 54.7(4)
C3 C4 N2 C6 55.0(3)
C3 C4 N2 C2 -62.9(3)
C1 C2 N2 C6 -60.7(3)
C1 C2 N2 C4 57.1(3)
C9 N3 C7 C8 58.4(3)
C11 N3 C7 C8 -59.5(3)
N3 C7 C8 N4 0.6(3)
C7 N3 C9 C10 -59.5(3)
C11 N3 C9 C10 58.5(3)
N3 C9 C10 N4 1.2(3)
C9 N3 C11 C12 -59.5(3)
C7 N3 C11 C12 58.5(3)
N3 C11 C12 N4 0.9(4)
C9 C10 N4 C12 -60.1(3)
C9 C10 N4 C8 58.1(3)
C11 C12 N4 C10 58.7(3)
C11 C12 N4 C8 -59.8(3)
C7 C8 N4 C10 -59.1(3)
C7 C8 N4 C12 59.1(3)
C17 N5 C13 C14 -56.6(11)
C15 N5 C13 C14 60.8(10)
N5 C13 C14 N5B -3.3(7)
C17 N5 C15 C16 59.8(10)
C13 N5 C15 C16 -57.4(10)
N5 C15 C16 N5B -2.0(7)
C15 N5 C17 C18 -57.5(10)
C13 N5 C17 C18 59.5(10)
N5 C17 C18 N5B -2.1(7)
C13 C14 N5B C16 -56.9(11)
C13 C14 N5B C18 60.8(10)
C15 C16 N5B C14 60.1(11)
C15 C16 N5B C18 -57.3(10)
C17 C18 N5B C14 -58.1(10)
C17 C18 N5B C16 60.0(10)
C21 N6 C19 C20 59.1(11)
C23 N6 C19 C20 -58.3(11)
N6 C19 C20 N6B -2.0(7)
C19 N6 C21 C22 -56.6(11)
C23 N6 C21 C22 60.1(11)
N6 C21 C22 N6B -2.6(7)
C19 N6 C23 C24 61.1(10)
C21 N6 C23 C24 -56.7(10)
N6 C23 C24 N6B -3.0(6)
C21 C22 N6B C24 -57.7(10)
C21 C22 N6B C20 60.6(11)
C23 C24 N6B C22 61.0(10)
C23 C24 N6B C20 -58.0(10)
C19 C20 N6B C22 -57.9(11)
C19 C20 N6B C24 60.6(10)
